data_4514190
loop_
_publ_author_name
'Rudshteyn, Benjamin'
'Vibbert, Hunter B.'
'May, Richard'
'Wasserman, Eric'
'Warnke, Ingolf'
'Hopkins, Michael D.'
'Batista, Victor S.'

_publ_section_title
;
 Thermodynamic and Structural Factors That Influence the Redox Potentials
 of Tungsten--Alkylidyne Complexes
;
_journal_issue 9
_journal_name_full 'ACS Catalysis'
_journal_page_first 6134
_journal_paper_doi 10.1021/acscatal.7b01636
_journal_volume 7
_journal_year 2017
_chemical_formula_moiety 'C23 H44 Cl N P4 W, C4 H8 O'
_chemical_formula_sum 'C27 H52 Cl N O P4 W'
_chemical_formula_weight 749.87
_space_group_crystal_system monoclinic
_space_group_IT_number 14
_space_group_name_Hall '-P 2yn'
_space_group_name_H-M_alt 'P 1 21/n 1'
_symmetry_space_group_name_Hall '-P 2yn'
_symmetry_space_group_name_H-M 'P 1 21/n 1'
_atom_sites_solution_hydrogens geom
_atom_sites_solution_primary direct
_atom_sites_solution_secondary difmap
_audit_creation_date 2015-11-23
_audit_creation_method
;
Olex2 1.2
(compiled 2015.09.30 svn.r3233 for OlexSys, GUI svn.r5103)
;
_cell_angle_alpha 90
_cell_angle_beta 95.148(2)
_cell_angle_gamma 90
_cell_formula_units_Z 4
_cell_length_a 13.5317(6)
_cell_length_b 16.7932(7)
_cell_length_c 14.6934(6)
_cell_measurement_reflns_used 9353
_cell_measurement_temperature 100(2)
_cell_measurement_theta_max 29.64
_cell_measurement_theta_min 2.31
_cell_volume 3325.5(2)
_computing_cell_refinement 'SAINT V.8.34A (Bruker AXS Inc., 2013)'
_computing_data_collection 'APEX2 v.2014.9-0 (Bruker AXS Inc., 2014)'
_computing_data_reduction 'SAINT V.8.34A (Bruker AXS Inc., 2013)'
_computing_molecular_graphics
;
OLEX2: a complete structure solution, refinement and analysis program 
Dolomanov et al., 2009

Mercury: visualization and analysis of crystal structures
Macrae, et al., 2006

O. V. Dolomanov, L. J. Bourhis, R. J. Gildea, J. A. K. Howard and H. Puschmann.
J. Appl. Cryst. (2009). 42, 339-341;

C. F. Macrae, P. R. Edgington, P. McCabe, E. Pidcock, G. P. Shields, R. Taylor,
M. Towler and J. van de Streek, J. Appl. Cryst. (2006). 39, 453-457.
;
_computing_publication_material
;
 APEX3 v.2015.5-2 (Bruker AXS Inc., 2015)
 OLEX2 (Dolomanov et al., 2009)
;
_computing_structure_refinement 'XL-2014/7 (Sheldrick, 2015b)'
_computing_structure_solution 'XT 2014/5 (Sheldrick, 2015a)'
_diffrn_ambient_temperature 100(2)
_diffrn_detector_area_resol_mean 10.4167
_diffrn_measured_fraction_theta_full 0.999
_diffrn_measured_fraction_theta_max 0.921
_diffrn_measurement_device_type 'Bruker D8 Venture PHOTON 100 CMOS'
_diffrn_measurement_method 'omega and phi scans'
_diffrn_radiation_monochromator mirrors
_diffrn_radiation_type MoK\a
_diffrn_radiation_wavelength 0.71073
_diffrn_reflns_av_R_equivalents 0.0455
_diffrn_reflns_av_unetI/netI 0.0239
_diffrn_reflns_Laue_measured_fraction_full 0.999
_diffrn_reflns_Laue_measured_fraction_max 0.921
_diffrn_reflns_limit_h_max 18
_diffrn_reflns_limit_h_min -19
_diffrn_reflns_limit_k_max 22
_diffrn_reflns_limit_k_min -23
_diffrn_reflns_limit_l_max 20
_diffrn_reflns_limit_l_min -20
_diffrn_reflns_number 198766
_diffrn_reflns_point_group_measured_fraction_full 0.999
_diffrn_reflns_point_group_measured_fraction_max 0.921
_diffrn_reflns_theta_full 26.000
_diffrn_reflns_theta_max 30.546
_diffrn_reflns_theta_min 2.305
_diffrn_source 'INCOATEC ImuS micro-focus source'
_diffrn_standards_number 0
_exptl_absorpt_coefficient_mu 3.766
_exptl_absorpt_correction_T_max 0.7461
_exptl_absorpt_correction_T_min 0.6515
_exptl_absorpt_correction_type multi-scan
_exptl_absorpt_process_details
;
SADABS-2014/5 (Bruker,2014/5) was used for absorption correction.
wR2(int) was 0.0596 before and 0.0496 after correction.
The Ratio of minimum to maximum transmission is 0.8732.
The \l/2 correction factor is 0.00150.
;
_exptl_crystal_colour yellow
_exptl_crystal_colour_primary yellow
_exptl_crystal_density_diffrn 1.498
_exptl_crystal_description block
_exptl_crystal_F_000 1520
_exptl_crystal_size_max 0.13
_exptl_crystal_size_mid 0.08
_exptl_crystal_size_min 0.06
_refine_diff_density_max 0.686
_refine_diff_density_min -0.401
_refine_diff_density_rms 0.100
_refine_ls_extinction_method none
_refine_ls_goodness_of_fit_ref 1.076
_refine_ls_hydrogen_treatment constr
_refine_ls_matrix_type full
_refine_ls_number_parameters 361
_refine_ls_number_reflns 9390
_refine_ls_number_restraints 253
_refine_ls_restrained_S_all 1.074
_refine_ls_R_factor_all 0.0395
_refine_ls_R_factor_gt 0.0209
_refine_ls_shift/su_max 0.003
_refine_ls_shift/su_mean 0.000
_refine_ls_structure_factor_coef Fsqd
_refine_ls_weighting_details 'w=1/[\s^2^(Fo^2^)+(0.0114P)^2^+2.7836P] where P=(Fo^2^+2Fc^2^)/3'
_refine_ls_weighting_scheme calc
_refine_ls_wR_factor_gt 0.0338
_refine_ls_wR_factor_ref 0.0370
_reflns_Friedel_coverage 0.000
_reflns_number_gt 7477
_reflns_number_total 9390
_reflns_threshold_expression 'I > 2\s(I)'
_cod_data_source_file cs7b01636_si_004.cif
_cod_data_source_block 0166_hunter
_cod_database_code 4514190
_shelx_space_group_comment
;
The symmetry employed for this shelxl refinement is uniquely defined
by the following loop, which should always be used as a source of
symmetry information in preference to the above space-group names.
They are only intended as comments.
;
_shelx_estimated_absorpt_t_max 0.806
_shelx_estimated_absorpt_t_min 0.640
_olex2_refinement_description
;
1. Fixed Uiso
 At 1.2 times of:
  All C(H) groups, All C(H,H) groups, All C(H,H,H,H) groups
 At 1.5 times of:
  All C(H,H,H) groups
2. Restrained distances
 P2-C18 \\sim P2-C17 \\sim P1-C13 \\sim P1-C14 \\sim P3-C20 \\sim P3-C19 \\sim
P4-C23 \\sim P4-C23A \\sim P4-
 C24 \\sim P4-C24A
 with sigma of 0.02
 P1-C15 \\sim P2-C16 \\sim P3-C21A \\sim P3-C21 \\sim P4-C22A \\sim P4-C22
 with sigma of 0.02
 C16-C15 \\sim C22A-C21A \\sim C22-C21
 with sigma of 0.02
 C27-C26 \\sim C27-C26A
 with sigma of 0.02
3. Uiso/Uaniso restraints and constraints
C19 \\sim C20 \\sim P3 \\sim P4 \\sim C21 \\sim C22 \\sim C23 \\sim C24 \\sim
C21A \\sim C22A \\sim C23A \\sim C24A: within 2A with sigma of 0.04 and sigma
for terminal atoms of 0.08
Uanis(C21A) = Uanis(C21)
Uanis(C26A) = Uanis(C26)
4. Rigid body (RIGU) restrains
 C19, C20, P3, P4, C21, C22, C23, C24, C21A, C22A, C23A, C24A
 with sigma for 1-2 distances of 0.004 and sigma for 1-3 distances of 0.004
5. Others
 Sof(C21A)=Sof(H21C)=Sof(H21D)=Sof(C22A)=Sof(H22C)=Sof(H22D)=Sof(C23A)=
 Sof(H23D)=Sof(H23E)=Sof(H23F)=Sof(C24A)=Sof(H24D)=Sof(H24E)=Sof(H24F)=1-FVAR(1)
 Sof(C21)=Sof(H21A)=Sof(H21B)=Sof(C22)=Sof(H22A)=Sof(H22B)=Sof(C23)=Sof(H23A)=
 Sof(H23B)=Sof(H23C)=Sof(C24)=Sof(H24A)=Sof(H24B)=Sof(H24C)=FVAR(1)
 Sof(H25C)=Sof(H25D)=Sof(C26A)=Sof(H26C)=Sof(H26D)=Sof(H27C)=Sof(H27D)=1-FVAR(2)
 Sof(H25A)=Sof(H25B)=Sof(C26)=Sof(H26A)=Sof(H26B)=Sof(H27A)=Sof(H27B)=FVAR(2)
6.a Secondary CH2 refined with riding coordinates:
 C9(H9A,H9B), C10(H10A,H10B), C11(H11A,H11B), C12(H12A,H12B), C15(H15A,H15B),
 C16(H16A,H16B), C21(H21A,H21B), C22(H22A,H22B), C21A(H21C,H21D), C22A(H22C,
 H22D), C25(H25A,H25B), C25(H25C,H25D), C26(H26A,H26B), C26A(H26C,H26D),
 C27(H27A,H27B), C27(H27C,H27D), C28(H28A,H28B)
6.b Aromatic/amide H refined with riding coordinates:
 C3(H3), C4(H4), C7(H7), C8(H8)
6.c Idealised Me refined as rotating group:
 C13(H13A,H13B,H13C), C14(H14A,H14B,H14C), C17(H17A,H17B,H17C), C18(H18A,H18B,
 H18C), C19(H19A,H19B,H19C), C20(H20A,H20B,H20C), C23(H23A,H23B,H23C), C24(H24A,
 H24B,H24C), C23A(H23D,H23E,H23F), C24A(H24D,H24E,H24F)
;
_shelx_shelxl_version_number 2014/7
_olex2_submission_special_instructions 'No special instructions were received'

loop_
_space_group_symop_operation_xyz
'x, y, z'
'-x+1/2, y+1/2, -z+1/2'
'-x, -y, -z'
'x-1/2, -y-1/2, z-1/2'

loop_
_atom_site_label
_atom_site_type_symbol
_atom_site_fract_x
_atom_site_fract_y
_atom_site_fract_z
_atom_site_U_iso_or_equiv
_atom_site_adp_type
_atom_site_occupancy
_atom_site_site_symmetry_order
_atom_site_calc_flag
_atom_site_refinement_flags_posn
_atom_site_refinement_flags_adp
_atom_site_refinement_flags_occupancy
_atom_site_disorder_assembly
_atom_site_disorder_group
W1 W 0.57059(2) 0.25198(2) 0.38546(2) 0.01117(2) Uani 1 1 d . . . . .
Cl1 Cl 0.44837(3) 0.14570(3) 0.31549(3) 0.02075(9) Uani 1 1 d . . . . .
P1 P 0.70450(3) 0.15978(3) 0.36260(3) 0.01452(9) Uani 1 1 d D . . . .
P2 P 0.59313(3) 0.28342(3) 0.22675(3) 0.01456(9) Uani 1 1 d D . . . .
N1 N 0.91845(12) 0.56396(9) 0.58969(11) 0.0193(3) Uani 1 1 d . . . . .
C1 C 0.65636(13) 0.32720(10) 0.43445(11) 0.0140(3) Uani 1 1 d . . . . .
C2 C 0.72360(13) 0.38729(10) 0.47327(12) 0.0138(3) Uani 1 1 d . . . . .
C3 C 0.73412(13) 0.46159(10) 0.43100(12) 0.0151(4) Uani 1 1 d . . . . .
H3 H 0.6948 0.4727 0.3756 0.018 Uiso 1 1 calc R . . . .
C4 C 0.79967(13) 0.51905(10) 0.46723(12) 0.0152(4) Uani 1 1 d . . . . .
H4 H 0.8059 0.5678 0.4355 0.018 Uiso 1 1 calc R . . . .
C6 C 0.85725(13) 0.50605(10) 0.55062(12) 0.0145(3) Uani 1 1 d . . . . .
C7 C 0.84757(13) 0.43214(11) 0.59392(12) 0.0170(4) Uani 1 1 d . . . . .
H7 H 0.8855 0.4214 0.6501 0.020 Uiso 1 1 calc R . . . .
C8 C 0.78337(13) 0.37507(11) 0.55541(12) 0.0165(4) Uani 1 1 d . . . . .
H8 H 0.7794 0.3254 0.5857 0.020 Uiso 1 1 calc R . . . .
C9 C 0.93463(14) 0.64013(10) 0.54691(13) 0.0179(4) Uani 1 1 d . . . . .
H9A H 0.8709 0.6661 0.5260 0.021 Uiso 1 1 calc R . . . .
H9B H 0.9749 0.6340 0.4943 0.021 Uiso 1 1 calc R . . . .
C10 C 0.99039(14) 0.68711(11) 0.62387(13) 0.0217(4) Uani 1 1 d . . . . .
H10A H 1.0322 0.7291 0.5996 0.026 Uiso 1 1 calc R . . . .
H10B H 0.9440 0.7119 0.6639 0.026 Uiso 1 1 calc R . . . .
C11 C 1.05358(14) 0.62371(12) 0.67464(13) 0.0214(4) Uani 1 1 d . . . . .
H11A H 1.0713 0.6396 0.7389 0.026 Uiso 1 1 calc R . . . .
H11B H 1.1153 0.6141 0.6448 0.026 Uiso 1 1 calc R . . . .
C12 C 0.98772(14) 0.54964(11) 0.66953(13) 0.0200(4) Uani 1 1 d . . . . .
H12A H 1.0273 0.5009 0.6617 0.024 Uiso 1 1 calc R . . . .
H12B H 0.9523 0.5441 0.7253 0.024 Uiso 1 1 calc R . . . .
C13 C 0.81335(14) 0.15813(12) 0.44468(13) 0.0226(4) Uani 1 1 d D . . . .
H13A H 0.8336 0.2128 0.4602 0.034 Uiso 1 1 calc GR . . . .
H13B H 0.8676 0.1305 0.4180 0.034 Uiso 1 1 calc GR . . . .
H13C H 0.7975 0.1302 0.5001 0.034 Uiso 1 1 calc GR . . . .
C14 C 0.67983(16) 0.05365(12) 0.34632(16) 0.0288(5) Uani 1 1 d D . . . .
H14A H 0.6612 0.0305 0.4036 0.043 Uiso 1 1 calc GR . . . .
H14B H 0.7396 0.0271 0.3283 0.043 Uiso 1 1 calc GR . . . .
H14C H 0.6255 0.0463 0.2983 0.043 Uiso 1 1 calc GR . . . .
C15 C 0.75925(14) 0.18567(12) 0.25534(13) 0.0216(4) Uani 1 1 d D . . . .
H15A H 0.8055 0.2311 0.2662 0.026 Uiso 1 1 calc R . . . .
H15B H 0.7971 0.1397 0.2344 0.026 Uiso 1 1 calc R . . . .
C16 C 0.67614(14) 0.20788(12) 0.18201(13) 0.0225(4) Uani 1 1 d D . . . .
H16A H 0.6374 0.1597 0.1631 0.027 Uiso 1 1 calc R . . . .
H16B H 0.7053 0.2293 0.1276 0.027 Uiso 1 1 calc R . . . .
C17 C 0.65630(16) 0.37590(12) 0.20207(13) 0.0254(4) Uani 1 1 d D . . . .
H17A H 0.6143 0.4213 0.2152 0.038 Uiso 1 1 calc GR . . . .
H17B H 0.6691 0.3769 0.1375 0.038 Uiso 1 1 calc GR . . . .
H17C H 0.7193 0.3792 0.2403 0.038 Uiso 1 1 calc GR . . . .
C18 C 0.49064(14) 0.28424(12) 0.13754(13) 0.0222(4) Uani 1 1 d D . . . .
H18A H 0.4525 0.2348 0.1403 0.033 Uiso 1 1 calc GR . . . .
H18B H 0.5168 0.2885 0.0777 0.033 Uiso 1 1 calc GR . . . .
H18C H 0.4474 0.3299 0.1466 0.033 Uiso 1 1 calc GR . . . .
C19 C 0.30947(15) 0.32121(14) 0.34632(19) 0.0390(6) Uani 1 1 d D U . . .
H19A H 0.3135 0.3285 0.2806 0.059 Uiso 1 1 calc GR . . . .
H19B H 0.2613 0.3589 0.3678 0.059 Uiso 1 1 calc GR . . . .
H19C H 0.2882 0.2667 0.3581 0.059 Uiso 1 1 calc GR . . . .
C20 C 0.44413(15) 0.44573(11) 0.39046(15) 0.0256(4) Uani 1 1 d D U . . .
H20A H 0.5055 0.4642 0.4245 0.038 Uiso 1 1 calc GR . . . .
H20B H 0.3873 0.4734 0.4128 0.038 Uiso 1 1 calc GR . . . .
H20C H 0.4467 0.4570 0.3253 0.038 Uiso 1 1 calc GR . . . .
P3 P 0.43092(4) 0.33902(3) 0.40689(3) 0.01872(10) Uani 1 1 d D U . . .
P4 P 0.53043(4) 0.20391(3) 0.53361(3) 0.01836(10) Uani 1 1 d D U . . .
C21 C 0.4108(3) 0.3379(2) 0.5313(3) 0.0310(10) Uani 0.732(5) 1 d D U P A 1
H21A H 0.4624 0.3702 0.5662 0.037 Uiso 0.732(5) 1 calc R . P A 1
H21B H 0.3451 0.3609 0.5406 0.037 Uiso 0.732(5) 1 calc R . P A 1
C22 C 0.4162(3) 0.2510(2) 0.5649(2) 0.0358(9) Uani 0.732(5) 1 d D U P A 1
H22A H 0.3580 0.2211 0.5372 0.043 Uiso 0.732(5) 1 calc R . P A 1
H22B H 0.4145 0.2497 0.6321 0.043 Uiso 0.732(5) 1 calc R . P A 1
C23 C 0.6173(4) 0.2189(3) 0.6327(3) 0.0385(12) Uani 0.732(5) 1 d D U P A 1
H23A H 0.6810 0.1943 0.6224 0.058 Uiso 0.732(5) 1 calc GR . P A 1
H23B H 0.5912 0.1946 0.6862 0.058 Uiso 0.732(5) 1 calc GR . P A 1
H23C H 0.6269 0.2761 0.6434 0.058 Uiso 0.732(5) 1 calc GR . P A 1
C24 C 0.4998(3) 0.09740(18) 0.5484(2) 0.0302(8) Uani 0.732(5) 1 d D U P A 1
H24A H 0.4544 0.0797 0.4967 0.045 Uiso 0.732(5) 1 calc GR . P A 1
H24B H 0.4681 0.0905 0.6053 0.045 Uiso 0.732(5) 1 calc GR . P A 1
H24C H 0.5608 0.0657 0.5511 0.045 Uiso 0.732(5) 1 calc GR . P A 1
C21A C 0.3841(9) 0.3199(9) 0.5187(7) 0.0310(10) Uani 0.268(5) 1 d D U P A 2
H21C H 0.3543 0.3691 0.5413 0.037 Uiso 0.268(5) 1 calc R . P A 2
H21D H 0.3321 0.2784 0.5123 0.037 Uiso 0.268(5) 1 calc R . P A 2
C22A C 0.4688(7) 0.2926(5) 0.5869(5) 0.027(2) Uani 0.268(5) 1 d D U P A 2
H22C H 0.4429 0.2767 0.6452 0.032 Uiso 0.268(5) 1 calc R . P A 2
H22D H 0.5173 0.3362 0.5994 0.032 Uiso 0.268(5) 1 calc R . P A 2
C23A C 0.6263(9) 0.1850(7) 0.6269(8) 0.026(2) Uani 0.268(5) 1 d D U P A 2
H23D H 0.6629 0.1366 0.6138 0.039 Uiso 0.268(5) 1 calc GR . P A 2
H23E H 0.5952 0.1779 0.6841 0.039 Uiso 0.268(5) 1 calc GR . P A 2
H23F H 0.6722 0.2302 0.6329 0.039 Uiso 0.268(5) 1 calc GR . P A 2
C24A C 0.4431(8) 0.1270(6) 0.5437(6) 0.033(2) Uani 0.268(5) 1 d D U P A 2
H24D H 0.3818 0.1395 0.5057 0.049 Uiso 0.268(5) 1 calc GR . P A 2
H24E H 0.4287 0.1221 0.6076 0.049 Uiso 0.268(5) 1 calc GR . P A 2
H24F H 0.4703 0.0766 0.5233 0.049 Uiso 0.268(5) 1 calc GR . P A 2
O1 O 0.83591(14) 0.03470(10) 0.64174(13) 0.0499(5) Uani 1 1 d . . . . .
C25 C 0.8939(3) -0.01772(18) 0.5920(2) 0.0709(10) Uani 1 1 d . . . . .
H25A H 0.9653 -0.0107 0.6116 0.085 Uiso 0.649(9) 1 calc R . P B 1
H25B H 0.8832 -0.0062 0.5258 0.085 Uiso 0.649(9) 1 calc R . P B 1
H25C H 0.9571 0.0078 0.5791 0.085 Uiso 0.351(9) 1 calc R . P B 2
H25D H 0.8573 -0.0335 0.5334 0.085 Uiso 0.351(9) 1 calc R . P B 2
C26 C 0.8616(6) -0.1035(3) 0.6113(5) 0.0704(19) Uani 0.649(9) 1 d D . P B 1
H26A H 0.9188 -0.1405 0.6166 0.084 Uiso 0.649(9) 1 calc R . P B 1
H26B H 0.8112 -0.1230 0.5635 0.084 Uiso 0.649(9) 1 calc R . P B 1
C26A C 0.9130(10) -0.0897(7) 0.6545(11) 0.0704(19) Uani 0.351(9) 1 d D . P B 2
H26C H 0.9723 -0.0818 0.6981 0.084 Uiso 0.351(9) 1 calc R . P B 2
H26D H 0.9214 -0.1390 0.6189 0.084 Uiso 0.351(9) 1 calc R . P B 2
C27 C 0.8176(2) -0.09227(15) 0.7037(2) 0.0483(7) Uani 1 1 d D . . . .
H27A H 0.7691 -0.1345 0.7147 0.058 Uiso 0.649(9) 1 calc R . P B 1
H27B H 0.8699 -0.0906 0.7552 0.058 Uiso 0.649(9) 1 calc R . P B 1
H27C H 0.7735 -0.1355 0.6786 0.058 Uiso 0.351(9) 1 calc R . P B 2
H27D H 0.8335 -0.1016 0.7699 0.058 Uiso 0.351(9) 1 calc R . P B 2
C28 C 0.76833(18) -0.01255(14) 0.68751(19) 0.0406(6) Uani 1 1 d . . . . .
H28A H 0.7047 -0.0185 0.6493 0.049 Uiso 1 1 calc R . . . .
H28B H 0.7551 0.0123 0.7463 0.049 Uiso 1 1 calc R . . . .

loop_
_atom_site_aniso_label
_atom_site_aniso_U_11
_atom_site_aniso_U_22
_atom_site_aniso_U_33
_atom_site_aniso_U_23
_atom_site_aniso_U_13
_atom_site_aniso_U_12
W1 0.01187(3) 0.01081(3) 0.01102(3) -0.00225(3) 0.00213(2) -0.00170(3)
Cl1 0.0196(2) 0.0199(2) 0.0225(2) -0.00584(18) 0.00044(17) -0.00681(17)
P1 0.0141(2) 0.0137(2) 0.0159(2) -0.00159(17) 0.00205(17) -0.00008(17)
P2 0.0154(2) 0.0165(2) 0.0116(2) -0.00150(18) 0.00075(17) -0.00190(18)
N1 0.0220(8) 0.0145(8) 0.0196(8) 0.0020(6) -0.0073(6) -0.0054(6)
C1 0.0166(9) 0.0149(8) 0.0108(8) 0.0011(7) 0.0038(6) 0.0030(7)
C2 0.0148(8) 0.0123(8) 0.0147(9) -0.0020(7) 0.0041(7) 0.0009(7)
C3 0.0171(9) 0.0154(9) 0.0123(8) -0.0001(7) -0.0005(7) 0.0012(7)
C4 0.0169(9) 0.0124(8) 0.0159(9) 0.0016(7) 0.0003(7) -0.0012(7)
C6 0.0149(9) 0.0127(8) 0.0159(9) -0.0019(7) 0.0006(7) -0.0006(7)
C7 0.0191(9) 0.0159(9) 0.0149(9) 0.0019(7) -0.0040(7) 0.0000(7)
C8 0.0203(9) 0.0117(8) 0.0172(9) 0.0015(7) 0.0007(7) -0.0005(7)
C9 0.0203(9) 0.0151(9) 0.0182(9) -0.0006(7) 0.0018(7) -0.0047(7)
C10 0.0227(10) 0.0196(10) 0.0231(10) -0.0036(8) 0.0033(8) -0.0069(8)
C11 0.0167(9) 0.0255(10) 0.0214(10) -0.0061(8) -0.0011(7) -0.0057(8)
C12 0.0192(9) 0.0199(9) 0.0198(10) -0.0001(8) -0.0051(7) -0.0024(7)
C13 0.0174(9) 0.0273(10) 0.0226(10) 0.0041(8) -0.0015(7) 0.0016(8)
C14 0.0278(11) 0.0159(10) 0.0430(13) -0.0069(9) 0.0042(10) 0.0001(8)
C15 0.0184(9) 0.0286(10) 0.0188(9) -0.0014(8) 0.0059(7) 0.0042(8)
C16 0.0230(10) 0.0302(11) 0.0148(9) -0.0040(8) 0.0052(7) 0.0030(8)
C17 0.0331(11) 0.0267(11) 0.0163(10) 0.0032(8) 0.0018(8) -0.0102(9)
C18 0.0212(10) 0.0265(10) 0.0178(9) -0.0017(8) -0.0042(7) -0.0015(8)
C19 0.0160(10) 0.0300(12) 0.0709(17) -0.0126(12) 0.0028(10) 0.0007(9)
C20 0.0260(11) 0.0185(10) 0.0323(12) -0.0049(8) 0.0027(9) 0.0042(8)
P3 0.0187(2) 0.0173(2) 0.0210(2) -0.00079(19) 0.00657(19) 0.00272(19)
P4 0.0214(2) 0.0187(2) 0.0158(2) 0.00106(19) 0.00648(18) -0.00205(19)
C21 0.042(3) 0.025(2) 0.0294(16) -0.0003(14) 0.0189(15) 0.0102(16)
C22 0.0418(19) 0.0350(18) 0.0348(17) 0.0101(15) 0.0274(14) 0.0107(16)
C23 0.048(2) 0.053(3) 0.0144(16) -0.001(2) 0.0056(16) -0.022(2)
C24 0.044(2) 0.0216(15) 0.0259(16) 0.0046(12) 0.0057(15) -0.0080(14)
C21A 0.042(3) 0.025(2) 0.0294(16) -0.0003(14) 0.0189(15) 0.0102(16)
C22A 0.043(4) 0.023(4) 0.017(3) 0.003(3) 0.016(3) 0.009(3)
C23A 0.028(4) 0.034(6) 0.017(4) 0.003(4) 0.005(3) -0.001(4)
C24A 0.042(5) 0.038(5) 0.020(4) 0.001(4) 0.009(4) -0.017(4)
O1 0.0654(13) 0.0310(9) 0.0573(12) 0.0070(8) 0.0276(10) -0.0022(9)
C25 0.097(3) 0.0446(17) 0.079(2) 0.0186(16) 0.052(2) 0.0156(17)
C26 0.092(5) 0.036(2) 0.087(5) -0.001(3) 0.036(4) 0.011(3)
C26A 0.092(5) 0.036(2) 0.087(5) -0.001(3) 0.036(4) 0.011(3)
C27 0.0432(15) 0.0328(14) 0.0694(19) 0.0140(13) 0.0072(13) -0.0060(11)
C28 0.0365(14) 0.0331(13) 0.0521(16) 0.0059(11) 0.0031(11) -0.0083(10)

loop_
_atom_type_symbol
_atom_type_description
_atom_type_scat_dispersion_real
_atom_type_scat_dispersion_imag
_atom_type_scat_source
C C 0.0033 0.0016 'International Tables Vol C Tables 4.2.6.8 and 6.1.1.4'
H H 0.0000 0.0000 'International Tables Vol C Tables 4.2.6.8 and 6.1.1.4'
Cl Cl 0.1484 0.1585 'International Tables Vol C Tables 4.2.6.8 and 6.1.1.4'
N N 0.0061 0.0033 'International Tables Vol C Tables 4.2.6.8 and 6.1.1.4'
O O 0.0106 0.0060 'International Tables Vol C Tables 4.2.6.8 and 6.1.1.4'
P P 0.1023 0.0942 'International Tables Vol C Tables 4.2.6.8 and 6.1.1.4'
W W -0.8490 6.8722 'International Tables Vol C Tables 4.2.6.8 and 6.1.1.4'

loop_
_geom_angle_atom_site_label_1
_geom_angle_atom_site_label_2
_geom_angle_atom_site_label_3
_geom_angle
P1 W1 Cl1 87.907(16)
P1 W1 P2 81.190(16)
P1 W1 P3 177.238(16)
P2 W1 Cl1 84.232(15)
C1 W1 Cl1 179.74(6)
C1 W1 P1 92.29(5)
C1 W1 P2 95.63(5)
C1 W1 P3 90.40(5)
C1 W1 P4 93.56(5)
P3 W1 Cl1 89.401(16)
P3 W1 P2 99.156(16)
P4 W1 Cl1 86.577(16)
P4 W1 P1 98.150(16)
P4 W1 P2 170.802(16)
P4 W1 P3 81.067(17)
C13 P1 W1 119.20(7)
C13 P1 C14 101.53(10)
C13 P1 C15 101.88(9)
C14 P1 W1 120.70(7)
C14 P1 C15 101.54(10)
C15 P1 W1 109.16(6)
C16 P2 W1 108.84(6)
C17 P2 W1 118.40(7)
C17 P2 C16 101.68(10)
C18 P2 W1 122.54(7)
C18 P2 C16 101.33(9)
C18 P2 C17 100.99(10)
C6 N1 C9 123.62(15)
C6 N1 C12 122.84(15)
C9 N1 C12 112.58(14)
C2 C1 W1 179.49(14)
C3 C2 C1 122.10(16)
C8 C2 C1 122.09(16)
C8 C2 C3 115.80(16)
C2 C3 H3 118.8
C4 C3 C2 122.35(16)
C4 C3 H3 118.8
C3 C4 H4 119.6
C3 C4 C6 120.79(16)
C6 C4 H4 119.6
N1 C6 C4 121.40(16)
N1 C6 C7 120.96(16)
C7 C6 C4 117.61(16)
C6 C7 H7 119.7
C8 C7 C6 120.54(16)
C8 C7 H7 119.7
C2 C8 H8 118.6
C7 C8 C2 122.87(17)
C7 C8 H8 118.6
N1 C9 H9A 111.2
N1 C9 H9B 111.2
N1 C9 C10 102.66(15)
H9A C9 H9B 109.1
C10 C9 H9A 111.2
C10 C9 H9B 111.2
C9 C10 H10A 111.2
C9 C10 H10B 111.2
H10A C10 H10B 109.1
C11 C10 C9 102.78(15)
C11 C10 H10A 111.2
C11 C10 H10B 111.2
C10 C11 H11A 110.9
C10 C11 H11B 110.9
C10 C11 C12 104.26(15)
H11A C11 H11B 108.9
C12 C11 H11A 110.9
C12 C11 H11B 110.9
N1 C12 C11 103.64(15)
N1 C12 H12A 111.0
N1 C12 H12B 111.0
C11 C12 H12A 111.0
C11 C12 H12B 111.0
H12A C12 H12B 109.0
P1 C13 H13A 109.5
P1 C13 H13B 109.5
P1 C13 H13C 109.5
H13A C13 H13B 109.5
H13A C13 H13C 109.5
H13B C13 H13C 109.5
P1 C14 H14A 109.5
P1 C14 H14B 109.5
P1 C14 H14C 109.5
H14A C14 H14B 109.5
H14A C14 H14C 109.5
H14B C14 H14C 109.5
P1 C15 H15A 109.8
P1 C15 H15B 109.8
H15A C15 H15B 108.3
C16 C15 P1 109.34(13)
C16 C15 H15A 109.8
C16 C15 H15B 109.8
P2 C16 H16A 109.6
P2 C16 H16B 109.6
C15 C16 P2 110.31(13)
C15 C16 H16A 109.6
C15 C16 H16B 109.6
H16A C16 H16B 108.1
P2 C17 H17A 109.5
P2 C17 H17B 109.5
P2 C17 H17C 109.5
H17A C17 H17B 109.5
H17A C17 H17C 109.5
H17B C17 H17C 109.5
P2 C18 H18A 109.5
P2 C18 H18B 109.5
P2 C18 H18C 109.5
H18A C18 H18B 109.5
H18A C18 H18C 109.5
H18B C18 H18C 109.5
H19A C19 H19B 109.5
H19A C19 H19C 109.5
H19B C19 H19C 109.5
P3 C19 H19A 109.5
P3 C19 H19B 109.5
P3 C19 H19C 109.5
H20A C20 H20B 109.5
H20A C20 H20C 109.5
H20B C20 H20C 109.5
P3 C20 H20A 109.5
P3 C20 H20B 109.5
P3 C20 H20C 109.5
C19 P3 W1 121.03(8)
C19 P3 C21 105.74(17)
C19 P3 C21A 92.3(4)
C20 P3 W1 119.22(7)
C20 P3 C19 101.06(10)
C20 P3 C21 99.42(14)
C20 P3 C21A 109.6(5)
C21 P3 W1 107.67(14)
C21A P3 W1 110.1(4)
C22 P4 W1 110.09(10)
C22 P4 C24 100.63(16)
C23 P4 W1 119.65(18)
C23 P4 C22 103.9(2)
C23 P4 C24 100.16(19)
C24 P4 W1 119.76(10)
C22A P4 W1 104.5(2)
C23A P4 W1 121.9(5)
C23A P4 C22A 97.8(4)
C24A P4 W1 121.6(3)
C24A P4 C22A 102.5(4)
C24A P4 C23A 104.2(5)
P3 C21 H21A 110.0
P3 C21 H21B 110.0
H21A C21 H21B 108.4
C22 C21 P3 108.4(3)
C22 C21 H21A 110.0
C22 C21 H21B 110.0
P4 C22 H22A 109.6
P4 C22 H22B 109.6
C21 C22 P4 110.2(3)
C21 C22 H22A 109.6
C21 C22 H22B 109.6
H22A C22 H22B 108.1
P4 C23 H23A 109.5
P4 C23 H23B 109.5
P4 C23 H23C 109.5
H23A C23 H23B 109.5
H23A C23 H23C 109.5
H23B C23 H23C 109.5
P4 C24 H24A 109.5
P4 C24 H24B 109.5
P4 C24 H24C 109.5
H24A C24 H24B 109.5
H24A C24 H24C 109.5
H24B C24 H24C 109.5
P3 C21A H21C 109.7
P3 C21A H21D 109.7
H21C C21A H21D 108.2
C22A C21A P3 109.9(8)
C22A C21A H21C 109.7
C22A C21A H21D 109.7
P4 C22A H22C 110.3
P4 C22A H22D 110.3
C21A C22A P4 107.2(7)
C21A C22A H22C 110.3
C21A C22A H22D 110.3
H22C C22A H22D 108.5
P4 C23A H23D 109.5
P4 C23A H23E 109.5
P4 C23A H23F 109.5
H23D C23A H23E 109.5
H23D C23A H23F 109.5
H23E C23A H23F 109.5
P4 C24A H24D 109.5
P4 C24A H24E 109.5
P4 C24A H24F 109.5
H24D C24A H24E 109.5
H24D C24A H24F 109.5
H24E C24A H24F 109.5
C25 O1 C28 107.7(2)
O1 C25 H25A 110.2
O1 C25 H25B 110.2
O1 C25 H25C 110.8
O1 C25 H25D 110.8
O1 C25 C26 107.8(3)
O1 C25 C26A 104.6(5)
H25A C25 H25B 108.5
H25C C25 H25D 108.9
C26 C25 H25A 110.2
C26 C25 H25B 110.2
C26A C25 H25C 110.8
C26A C25 H25D 110.8
C25 C26 H26A 111.6
C25 C26 H26B 111.6
C25 C26 C27 100.7(4)
H26A C26 H26B 109.4
C27 C26 H26A 111.6
C27 C26 H26B 111.6
C25 C26A H26C 111.5
C25 C26A H26D 111.5
C25 C26A C27 101.6(7)
H26C C26A H26D 109.3
C27 C26A H26C 111.5
C27 C26A H26D 111.5
C26 C27 H27A 111.8
C26 C27 H27B 111.8
C26A C27 H27C 110.5
C26A C27 H27D 110.5
H27A C27 H27B 109.5
H27C C27 H27D 108.7
C28 C27 C26 99.8(3)
C28 C27 C26A 106.3(5)
C28 C27 H27A 111.8
C28 C27 H27B 111.8
C28 C27 H27C 110.5
C28 C27 H27D 110.5
O1 C28 C27 106.0(2)
O1 C28 H28A 110.5
O1 C28 H28B 110.5
C27 C28 H28A 110.5
C27 C28 H28B 110.5
H28A C28 H28B 108.7

loop_
_geom_bond_atom_site_label_1
_geom_bond_atom_site_label_2
_geom_bond_distance
W1 Cl1 2.5832(4)
W1 P1 2.4295(5)
W1 P2 2.4367(5)
W1 C1 1.8197(18)
W1 P3 2.4320(5)
W1 P4 2.4286(5)
P1 C13 1.8183(19)
P1 C14 1.825(2)
P1 C15 1.8523(19)
P2 C16 1.8536(19)
P2 C17 1.825(2)
P2 C18 1.8209(19)
N1 C6 1.370(2)
N1 C9 1.450(2)
N1 C12 1.454(2)
C1 C2 1.442(2)
C2 C3 1.407(2)
C2 C8 1.406(2)
C3 H3 0.9500
C3 C4 1.384(2)
C4 H4 0.9500
C4 C6 1.409(2)
C6 C7 1.406(2)
C7 H7 0.9500
C7 C8 1.380(2)
C8 H8 0.9500
C9 H9A 0.9900
C9 H9B 0.9900
C9 C10 1.522(2)
C10 H10A 0.9900
C10 H10B 0.9900
C10 C11 1.519(3)
C11 H11A 0.9900
C11 H11B 0.9900
C11 C12 1.528(3)
C12 H12A 0.9900
C12 H12B 0.9900
C13 H13A 0.9800
C13 H13B 0.9800
C13 H13C 0.9800
C14 H14A 0.9800
C14 H14B 0.9800
C14 H14C 0.9800
C15 H15A 0.9900
C15 H15B 0.9900
C15 C16 1.532(3)
C16 H16A 0.9900
C16 H16B 0.9900
C17 H17A 0.9800
C17 H17B 0.9800
C17 H17C 0.9800
C18 H18A 0.9800
C18 H18B 0.9800
C18 H18C 0.9800
C19 H19A 0.9800
C19 H19B 0.9800
C19 H19C 0.9800
C19 P3 1.822(2)
C20 H20A 0.9800
C20 H20B 0.9800
C20 H20C 0.9800
C20 P3 1.819(2)
P3 C21 1.873(4)
P3 C21A 1.842(11)
P4 C22 1.832(3)
P4 C23 1.805(4)
P4 C24 1.853(3)
P4 C22A 1.908(7)
P4 C23A 1.829(10)
P4 C24A 1.766(7)
C21 H21A 0.9900
C21 H21B 0.9900
C21 C22 1.541(5)
C22 H22A 0.9900
C22 H22B 0.9900
C23 H23A 0.9800
C23 H23B 0.9800
C23 H23C 0.9800
C24 H24A 0.9800
C24 H24B 0.9800
C24 H24C 0.9800
C21A H21C 0.9900
C21A H21D 0.9900
C21A C22A 1.523(12)
C22A H22C 0.9900
C22A H22D 0.9900
C23A H23D 0.9800
C23A H23E 0.9800
C23A H23F 0.9800
C24A H24D 0.9800
C24A H24E 0.9800
C24A H24F 0.9800
O1 C25 1.424(3)
O1 C28 1.424(3)
C25 H25A 0.9900
C25 H25B 0.9900
C25 H25C 0.9900
C25 H25D 0.9900
C25 C26 1.539(7)
C25 C26A 1.526(13)
C26 H26A 0.9900
C26 H26B 0.9900
C26 C27 1.542(6)
C26A H26C 0.9900
C26A H26D 0.9900
C26A C27 1.536(10)
C27 H27A 0.9900
C27 H27B 0.9900
C27 H27C 0.9900
C27 H27D 0.9900
C27 C28 1.505(3)
C28 H28A 0.9900
C28 H28B 0.9900

loop_
_geom_torsion_atom_site_label_1
_geom_torsion_atom_site_label_2
_geom_torsion_atom_site_label_3
_geom_torsion_atom_site_label_4
_geom_torsion
W1 P1 C15 C16 -40.66(15)
W1 P2 C16 C15 -38.88(15)
W1 P3 C21 C22 -45.1(3)
W1 P3 C21A C22A 30.5(10)
W1 P4 C22 C21 -36.0(3)
P1 C15 C16 P2 50.95(17)
N1 C6 C7 C8 177.97(17)
N1 C9 C10 C11 35.02(18)
C1 C2 C3 C4 -178.99(17)
C1 C2 C8 C7 -179.48(17)
C2 C3 C4 C6 -1.9(3)
C3 C2 C8 C7 1.0(3)
C3 C4 C6 N1 -176.47(17)
C3 C4 C6 C7 1.7(3)
C4 C6 C7 C8 -0.2(3)
C6 N1 C9 C10 169.45(17)
C6 N1 C12 C11 168.03(17)
C6 C7 C8 C2 -1.2(3)
C8 C2 C3 C4 0.5(3)
C9 N1 C6 C4 -4.4(3)
C9 N1 C6 C7 177.50(17)
C9 N1 C12 C11 -1.1(2)
C9 C10 C11 C12 -36.39(19)
C10 C11 C12 N1 23.48(19)
C12 N1 C6 C4 -172.33(17)
C12 N1 C6 C7 9.6(3)
C12 N1 C9 C10 -21.5(2)
C13 P1 C15 C16 -167.60(14)
C14 P1 C15 C16 87.85(15)
C17 P2 C16 C15 86.84(15)
C18 P2 C16 C15 -169.28(14)
C19 P3 C21 C22 85.6(3)
C19 P3 C21A C22A 154.8(8)
C20 P3 C21 C22 -170.0(3)
C20 P3 C21A C22A -102.6(9)
P3 C21 C22 P4 51.9(4)
P3 C21A C22A P4 -53.9(10)
C23 P4 C22 C21 93.3(4)
C24 P4 C22 C21 -163.4(3)
O1 C25 C26 C27 -23.5(6)
O1 C25 C26A C27 32.4(10)
C25 O1 C28 C27 27.8(3)
C25 C26 C27 C28 37.9(5)
C25 C26A C27 C28 -15.8(10)
C26 C27 C28 O1 -41.5(4)
C26A C27 C28 O1 -6.0(7)
C28 O1 C25 C26 -1.9(5)
C28 O1 C25 C26A -38.5(7)
